data_4331077
loop_
_publ_author_name
'Jens Beckmann'
'Jens Bolsinger'
'Andrew Duthie'
'Pamela Finke'
'Enno Lork'
'Carsten L\"udtke'
'Ole Mallow'
'Stefan Mebs'

_publ_contact_author_name
;
;
_publ_section_title
;
 Mesityltellurenyl Cations Stabilized by Triphenylpnictogens
 [MesTe(EPh3)]+ (E = P, As, Sb)
;
_journal_name_full 'Inorganic Chemistry'
_journal_page_first 12395
_journal_page_last 12406
_journal_paper_doi 10.1021/ic3017722
_journal_volume 51
_journal_year 2012
_chemical_absolute_configuration ad
_chemical_formula_moiety 'C13 H10 Bi F3 O3 S'
_chemical_formula_sum 'C13 H10 Bi F3 O3 S'
_chemical_formula_weight 512.25
_chemical_name_systematic
;
 ? 
;
_space_group_crystal_system orthorhombic
_space_group_IT_number 33
_space_group_name_Hall 'P 2c -2n'
_space_group_name_H-M_alt 'P n a 21'
_symmetry_space_group_name_Hall 'P 2c -2n'
_symmetry_space_group_name_H-M 'P n a 21'
_atom_sites_solution_hydrogens geom
_atom_sites_solution_primary direct
_atom_sites_solution_secondary difmap
_audit_creation_date 2012-01-13
_audit_creation_method
;
  Olex2 1.2-alpha
  (compiled 2012.01.11 svn.r2151, GUI svn.r4030)
;
_cell_angle_alpha 90.00
_cell_angle_beta 90.00
_cell_angle_gamma 90.00
_cell_formula_units_Z 4
_cell_length_a 8.5228(7)
_cell_length_b 18.950(3)
_cell_length_c 9.0507(12)
_cell_measurement_reflns_used 31
_cell_measurement_temperature 173(2)
_cell_measurement_theta_max 12.48
_cell_measurement_theta_min 4.60
_cell_volume 1461.8(3)
_computing_cell_refinement 'Bruker XSCAnS'
_computing_data_collection 'Bruker XSCAnS'
_computing_data_reduction 'Bruker XSCAnS'
_computing_molecular_graphics
;
O. V. Dolomanov, L. J. Bourhis, R. J. Gildea, J. A. K. Howard and H. Puschmann,
OLEX2: a complete structure solution, refinement and analysis program.
J. Appl. Cryst. (2009). 42, 339-341.
;
_computing_publication_material
;
O. V. Dolomanov, L. J. Bourhis, R. J. Gildea, J. A. K. Howard and H. Puschmann,
OLEX2: a complete structure solution, refinement and analysis program.
J. Appl. Cryst. (2009). 42, 339-341.
;
_computing_structure_refinement
;
XL, G.M. Sheldrick, Acta Cryst.
(2008). A64, 112-122
;
_computing_structure_solution
;
XS, G.M. Sheldrick, Acta Cryst.
(2008). A64, 112-122
;
_diffrn_ambient_temperature 173(2)
_diffrn_measured_fraction_theta_full 0.999
_diffrn_measured_fraction_theta_max 0.999
_diffrn_measurement_device_type 'Siemens P4'
_diffrn_measurement_method '2\q/\w scans'
_diffrn_radiation_monochromator graphite
_diffrn_radiation_type MoK\a
_diffrn_radiation_wavelength 0.71073
_diffrn_reflns_av_R_equivalents 0.0436
_diffrn_reflns_av_unetI/netI 0.0353
_diffrn_reflns_limit_h_max 11
_diffrn_reflns_limit_h_min -11
_diffrn_reflns_limit_k_max 24
_diffrn_reflns_limit_k_min -24
_diffrn_reflns_limit_l_max 11
_diffrn_reflns_limit_l_min -11
_diffrn_reflns_number 12946
_diffrn_reflns_theta_full 27.50
_diffrn_reflns_theta_max 27.50
_diffrn_reflns_theta_min 2.62
_diffrn_source 'normal-focus sealed tube'
_diffrn_standards_decay_% 'random variation +/-2.0'
_diffrn_standards_interval_count 197
_diffrn_standards_number 3
_exptl_absorpt_coefficient_mu 12.243
_exptl_absorpt_correction_T_max 0.763
_exptl_absorpt_correction_T_min 0.339
_exptl_absorpt_correction_type none
_exptl_absorpt_process_details 'Stuart & Walker, Acta Cryst A, 1983'
_exptl_crystal_colour colorless
_exptl_crystal_density_diffrn 2.328
_exptl_crystal_F_000 952
_exptl_crystal_size_max 0.9
_exptl_crystal_size_mid 0.4
_exptl_crystal_size_min 0.3
_refine_diff_density_max 2.527
_refine_diff_density_min -1.376
_refine_diff_density_rms 0.185
_refine_ls_abs_structure_details 'Flack H D (1983), Acta Cryst. A39, 876-881'
_refine_ls_abs_structure_Flack 0.002(9)
_refine_ls_extinction_coef 0.0026(2)
_refine_ls_extinction_expression Fc^*^=kFc[1+0.001xFc^2^\l^3^/sin(2\q)]^-1/4^
_refine_ls_extinction_method SHELXL
_refine_ls_goodness_of_fit_ref 1.074
_refine_ls_hydrogen_treatment constr
_refine_ls_matrix_type full
_refine_ls_number_parameters 191
_refine_ls_number_reflns 3319
_refine_ls_number_restraints 1
_refine_ls_restrained_S_all 1.074
_refine_ls_R_factor_all 0.0370
_refine_ls_R_factor_gt 0.0306
_refine_ls_shift/su_max 0.003
_refine_ls_shift/su_mean 0.000
_refine_ls_structure_factor_coef Fsqd
_refine_ls_weighting_details 'calc w=1/[\s^2^(Fo^2^)+(0.0449P)^2^+0.0000P] where P=(Fo^2^+2Fc^2^)/3'
_refine_ls_weighting_scheme calc
_refine_ls_wR_factor_gt 0.0712
_refine_ls_wR_factor_ref 0.0736
_reflns_number_gt 2967
_reflns_number_total 3319
_reflns_threshold_expression >2sigma(I)
_cod_data_source_file ic3017722_si_005.cif
_cod_data_source_block 5
_cod_original_cell_volume 1461.7(3)
_cod_database_code 4331077

loop_
_space_group_symop_id
_space_group_symop_operation_xyz
1 'x, y, z'
2 '-x, -y, z+1/2'
3 '-x+1/2, y+1/2, z+1/2'
4 'x+1/2, -y+1/2, z'

loop_
_atom_site_label
_atom_site_type_symbol
_atom_site_fract_x
_atom_site_fract_y
_atom_site_fract_z
_atom_site_U_iso_or_equiv
_atom_site_adp_type
_atom_site_occupancy
_atom_site_symmetry_multiplicity
_atom_site_calc_flag
_atom_site_refinement_flags
Bi1 Bi -0.42088(2) -0.532179(10) -0.44067(6) 0.02158(9) Uani 1 1 d .
S1 S -0.39345(19) -0.37759(9) -0.2287(2) 0.0213(3) Uani 1 1 d .
F3 F -0.1472(6) -0.3411(3) -0.0760(6) 0.0554(16) Uani 1 1 d .
F2 F -0.2696(7) -0.2547(3) -0.1847(7) 0.0539(15) Uani 1 1 d .
F1 F -0.1261(6) -0.3252(3) -0.3114(7) 0.0465(14) Uani 1 1 d .
O1 O -0.3281(6) -0.4484(3) -0.2412(7) 0.0287(11) Uani 1 1 d .
O2 O -0.4842(6) -0.3688(3) -0.0946(6) 0.0258(11) Uani 1 1 d .
O3 O -0.4665(6) -0.3500(3) -0.3584(6) 0.0335(12) Uani 1 1 d .
C23 C -0.1360(9) -0.7218(4) -0.1653(9) 0.0291(17) Uani 1 1 d .
H23 H -0.0792 -0.7577 -0.1151 0.035 Uiso 1 1 calc R
C14 C -0.8348(10) -0.5931(5) -0.1610(10) 0.042(2) Uani 1 1 d .
H14 H -0.8649 -0.6331 -0.1043 0.051 Uiso 1 1 calc R
C24 C -0.2450(9) -0.6806(4) -0.0884(8) 0.0272(15) Uani 1 1 d .
H24 H -0.2638 -0.6886 0.0137 0.033 Uiso 1 1 calc R
C11 C -0.7421(9) -0.4754(4) -0.3177(9) 0.0303(16) Uani 1 1 d .
H11 H -0.7102 -0.4344 -0.3701 0.036 Uiso 1 1 calc R
C22 C -0.1111(9) -0.7106(4) -0.3133(11) 0.037(2) Uani 1 1 d .
H22 H -0.0379 -0.7393 -0.3648 0.044 Uiso 1 1 calc R
C13 C -0.9283(10) -0.5343(6) -0.1609(14) 0.050(3) Uani 1 1 d .
H13 H -1.0235 -0.5342 -0.1062 0.061 Uiso 1 1 calc R
C10 C -0.6482(8) -0.5353(4) -0.3183(8) 0.0250(15) Uani 1 1 d .
C21 C -0.1895(8) -0.6588(4) -0.3879(9) 0.0264(15) Uani 1 1 d .
H21 H -0.1692 -0.6512 -0.4899 0.032 Uiso 1 1 calc R
C25 C -0.3251(8) -0.6280(4) -0.1637(8) 0.0240(15) Uani 1 1 d .
H25 H -0.3979 -0.5991 -0.1119 0.029 Uiso 1 1 calc R
C20 C -0.3004(8) -0.6167(3) -0.3136(8) 0.0212(14) Uani 1 1 d .
C12 C -0.8854(10) -0.4757(5) -0.2389(12) 0.041(2) Uani 1 1 d .
H12 H -0.9515 -0.4353 -0.2402 0.050 Uiso 1 1 calc R
C1 C -0.2227(9) -0.3215(4) -0.1969(10) 0.0330(17) Uani 1 1 d .
C15 C -0.6990(9) -0.5954(4) -0.2416(10) 0.0335(17) Uani 1 1 d .
H15 H -0.6391 -0.6376 -0.2455 0.040 Uiso 1 1 calc R

loop_
_atom_site_aniso_label
_atom_site_aniso_U_11
_atom_site_aniso_U_22
_atom_site_aniso_U_33
_atom_site_aniso_U_23
_atom_site_aniso_U_13
_atom_site_aniso_U_12
Bi1 0.02478(12) 0.01871(12) 0.02126(13) 0.0007(2) 0.0023(2) 0.00072(8)
S1 0.0235(8) 0.0184(8) 0.0220(9) -0.0001(7) -0.0014(7) -0.0011(6)
F3 0.041(3) 0.079(4) 0.047(4) -0.002(3) -0.016(2) -0.017(3)
F2 0.058(3) 0.024(2) 0.080(4) -0.015(2) 0.010(3) -0.010(2)
F1 0.035(3) 0.044(3) 0.060(4) -0.003(3) 0.016(2) -0.011(2)
O1 0.032(3) 0.020(2) 0.034(3) -0.004(2) -0.005(2) 0.000(2)
O2 0.028(2) 0.020(3) 0.029(3) 0.004(2) 0.004(2) 0.001(2)
O3 0.034(3) 0.039(3) 0.027(3) 0.007(2) -0.007(2) 0.001(2)
C23 0.024(3) 0.021(4) 0.043(5) 0.005(3) 0.002(3) -0.001(3)
C14 0.038(4) 0.048(5) 0.041(5) 0.010(4) 0.004(4) -0.018(4)
C24 0.030(3) 0.029(4) 0.023(3) 0.003(3) 0.000(3) -0.002(3)
C11 0.029(4) 0.028(4) 0.034(4) 0.003(3) 0.003(3) 0.011(3)
C22 0.024(4) 0.025(4) 0.061(6) 0.000(4) 0.009(4) 0.007(3)
C13 0.023(4) 0.084(9) 0.044(6) -0.004(5) 0.006(3) -0.015(4)
C10 0.022(3) 0.029(4) 0.024(4) 0.003(3) -0.001(3) 0.000(3)
C21 0.030(3) 0.024(4) 0.025(3) 0.002(3) 0.003(3) 0.002(3)
C25 0.024(3) 0.026(4) 0.022(4) 0.000(3) 0.003(3) 0.006(3)
C20 0.022(3) 0.016(3) 0.025(4) 0.001(3) 0.002(2) -0.001(2)
C12 0.021(4) 0.054(6) 0.048(6) -0.002(5) 0.002(4) 0.006(3)
C1 0.032(4) 0.026(4) 0.041(5) -0.001(3) -0.002(3) -0.006(3)
C15 0.030(4) 0.024(4) 0.047(5) -0.002(4) -0.006(3) -0.007(3)

loop_
_atom_type_symbol
_atom_type_description
_atom_type_scat_dispersion_real
_atom_type_scat_dispersion_imag
_atom_type_scat_source
C C 0.0033 0.0016 'International Tables Vol C Tables 4.2.6.8 and 6.1.1.4'
H H 0.0000 0.0000 'International Tables Vol C Tables 4.2.6.8 and 6.1.1.4'
O O 0.0106 0.0060 'International Tables Vol C Tables 4.2.6.8 and 6.1.1.4'
F F 0.0171 0.0103 'International Tables Vol C Tables 4.2.6.8 and 6.1.1.4'
S S 0.1246 0.1234 'International Tables Vol C Tables 4.2.6.8 and 6.1.1.4'
Bi Bi -4.1077 10.2566 'International Tables Vol C Tables 4.2.6.8 and 6.1.1.4'

loop_
_geom_angle_atom_site_label_1
_geom_angle_atom_site_label_2
_geom_angle_atom_site_label_3
_geom_angle
_geom_angle_site_symmetry_1
_geom_angle_site_symmetry_3
O2 Bi1 O1 168.50(18) 2_444 .
C10 Bi1 O1 86.2(2) . .
C10 Bi1 O2 88.6(2) . 2_444
C20 Bi1 O1 86.5(2) . .
C20 Bi1 O2 84.0(2) . 2_444
C20 Bi1 C10 97.2(3) . .
O1 S1 C1 104.1(3) . .
O2 S1 O1 112.0(3) . .
O2 S1 C1 103.1(4) . .
O3 S1 O1 116.1(4) . .
O3 S1 O2 114.4(3) . .
O3 S1 C1 105.3(4) . .
S1 O1 Bi1 120.9(3) . .
S1 O2 Bi1 124.0(3) . 2_445
C22 C23 C24 120.1(7) . .
C15 C14 C13 121.2(9) . .
C25 C24 C23 118.9(7) . .
C10 C11 C12 119.8(8) . .
C21 C22 C23 121.2(8) . .
C12 C13 C14 120.3(9) . .
C11 C10 Bi1 118.7(5) . .
C11 C10 C15 118.9(7) . .
C15 C10 Bi1 122.3(5) . .
C22 C21 C20 119.9(8) . .
C24 C25 C20 121.0(7) . .
C21 C20 Bi1 118.1(5) . .
C25 C20 Bi1 123.1(5) . .
C25 C20 C21 118.8(7) . .
C13 C12 C11 119.7(8) . .
F3 C1 S1 110.8(6) . .
F3 C1 F2 110.1(7) . .
F3 C1 F1 109.3(7) . .
F2 C1 S1 109.1(5) . .
F1 C1 S1 110.0(6) . .
F1 C1 F2 107.6(7) . .
C14 C15 C10 120.0(8) . .

loop_
_geom_bond_atom_site_label_1
_geom_bond_atom_site_label_2
_geom_bond_distance
_geom_bond_site_symmetry_2
Bi1 O1 2.531(6) .
Bi1 O2 2.473(5) 2_444
Bi1 C10 2.233(7) .
Bi1 C20 2.223(7) .
S1 O1 1.458(5) .
S1 O2 1.449(5) .
S1 O3 1.428(6) .
S1 C1 1.825(8) .
F3 C1 1.323(10) .
F2 C1 1.332(10) .
F1 C1 1.325(10) .
O2 Bi1 2.473(5) 2_445
C23 C24 1.399(11) .
C23 C22 1.373(13) .
C14 C13 1.371(14) .
C14 C15 1.369(12) .
C24 C25 1.388(10) .
C11 C10 1.388(9) .
C11 C12 1.415(12) .
C22 C21 1.365(11) .
C13 C12 1.366(14) .
C10 C15 1.402(10) .
C21 C20 1.408(9) .
C25 C20 1.390(10) .

loop_
_geom_torsion_atom_site_label_1
_geom_torsion_atom_site_label_2
_geom_torsion_atom_site_label_3
_geom_torsion_atom_site_label_4
_geom_torsion
_geom_torsion_site_symmetry_1
_geom_torsion_site_symmetry_4
Bi1 C10 C15 C14 176.1(6) . .
O1 Bi1 C10 C11 69.7(6) . .
O1 Bi1 C10 C15 -110.0(6) . .
O1 Bi1 C20 C21 -125.8(5) . .
O1 Bi1 C20 C25 51.6(6) . .
O1 S1 O2 Bi1 -15.8(5) . 2_445
O1 S1 C1 F3 -59.1(6) . .
O1 S1 C1 F2 179.6(6) . .
O1 S1 C1 F1 61.9(6) . .
O2 Bi1 O1 S1 -132.0(7) 2_444 .
O2 Bi1 C10 C11 -120.5(6) 2_444 .
O2 Bi1 C10 C15 59.8(6) 2_444 .
O2 Bi1 C20 C21 60.6(5) 2_444 .
O2 Bi1 C20 C25 -122.0(6) 2_444 .
O2 S1 O1 Bi1 113.0(4) . .
O2 S1 C1 F3 58.0(6) . .
O2 S1 C1 F2 -63.3(6) . .
O2 S1 C1 F1 179.0(5) . .
O3 S1 O1 Bi1 -21.1(5) . .
O3 S1 O2 Bi1 119.1(4) . 2_445
O3 S1 C1 F3 178.3(6) . .
O3 S1 C1 F2 57.0(7) . .
O3 S1 C1 F1 -60.8(6) . .
C23 C24 C25 C20 1.2(11) . .
C23 C22 C21 C20 -1.2(12) . .
C14 C13 C12 C11 -1.3(16) . .
C24 C23 C22 C21 0.9(13) . .
C24 C25 C20 Bi1 -178.8(6) . .
C24 C25 C20 C21 -1.4(11) . .
C11 C10 C15 C14 -3.6(12) . .
C22 C23 C24 C25 -0.9(12) . .
C22 C21 C20 Bi1 178.9(6) . .
C22 C21 C20 C25 1.4(11) . .
C13 C14 C15 C10 4.1(14) . .
C10 Bi1 O1 S1 -68.6(4) . .
C10 Bi1 C20 C21 148.5(5) . .
C10 Bi1 C20 C25 -34.1(6) . .
C10 C11 C12 C13 1.7(14) . .
C20 Bi1 O1 S1 -166.1(4) . .
C20 Bi1 C10 C11 155.7(6) . .
C20 Bi1 C10 C15 -24.0(7) . .
C12 C11 C10 Bi1 -179.0(7) . .
C12 C11 C10 C15 0.8(12) . .
C1 S1 O1 Bi1 -136.3(4) . .
C1 S1 O2 Bi1 -127.1(4) . 2_445
C15 C14 C13 C12 -1.6(16) . .
